data_7024390
loop_
_publ_author_name
'Wawrzyniak, Piotr'
'Slawin, Alexandra M. Z.'
'Woollins, J. Derek'
'Kilian, Petr'

_publ_section_title
;
 Syntheses and characterization of bis(trifluoromethyl)phosphino
 naphthalenes and acenaphthenes.
;
_journal_issue 1
_journal_name_full 'Dalton transactions (Cambridge, England : 2003)'
_journal_page_first 85
_journal_page_last 92
_journal_paper_doi 10.1039/b916425a
_journal_volume 39
_journal_year 2010
_chemical_formula_sum 'C24 H18 Br O2 P'
_chemical_formula_weight 449.26
_chemical_name_systematic
;
?
;
_space_group_IT_number 19
_symmetry_cell_setting orthorhombic
_symmetry_space_group_name_Hall 'P 2ac 2ab'
_symmetry_space_group_name_H-M 'P 21 21 21'
_atom_sites_solution_hydrogens geom
_atom_sites_solution_primary direct
_atom_sites_solution_secondary difmap
_audit_creation_method SHELXL-97
_cell_angle_alpha 90.00
_cell_angle_beta 90.00
_cell_angle_gamma 90.00
_cell_formula_units_Z 4
_cell_length_a 7.2718(9)
_cell_length_b 8.0587(9)
_cell_length_c 33.861(4)
_cell_measurement_reflns_used 5411
_cell_measurement_temperature 93(2)
_cell_measurement_theta_max 21.96
_cell_measurement_theta_min 2.33
_cell_volume 1984.3(4)
_computing_cell_refinement 'CrystalClear (Rigaku Corp., 2004)'
_computing_data_collection 'CrystalClear (Rigaku Corp., 2004)'
_computing_data_reduction 'CrystalClear (Rigaku Corp., 2004)'
_computing_molecular_graphics 'Bruker SHELXTL'
_computing_publication_material 'Bruker SHELXTL'
_computing_structure_refinement 'SHELXL-97 (Sheldrick, 1997)'
_computing_structure_solution 'SHELXS-97 (Sheldrick, 1990)'
_diffrn_ambient_temperature 93(2)
_diffrn_measured_fraction_theta_full 0.997
_diffrn_measured_fraction_theta_max 0.991
_diffrn_measurement_device_type CCD
_diffrn_measurement_method '\w scans'
_diffrn_radiation_monochromator confocal
_diffrn_radiation_source 'rotating anode'
_diffrn_radiation_type MoK\a
_diffrn_radiation_wavelength 0.71073
_diffrn_reflns_av_R_equivalents 0.1543
_diffrn_reflns_av_sigmaI/netI 0.0822
_diffrn_reflns_limit_h_max 8
_diffrn_reflns_limit_h_min -8
_diffrn_reflns_limit_k_max 9
_diffrn_reflns_limit_k_min -9
_diffrn_reflns_limit_l_max 36
_diffrn_reflns_limit_l_min -40
_diffrn_reflns_number 16844
_diffrn_reflns_theta_full 25.00
_diffrn_reflns_theta_max 25.34
_diffrn_reflns_theta_min 1.20
_exptl_absorpt_coefficient_mu 2.169
_exptl_absorpt_correction_T_max 1.0000
_exptl_absorpt_correction_T_min 0.8640
_exptl_absorpt_correction_type multi-scan
_exptl_absorpt_process_details 'Jacobson, R. (1998) Private communication'
_exptl_crystal_colour colourless
_exptl_crystal_density_diffrn 1.504
_exptl_crystal_density_method 'not measured'
_exptl_crystal_description platelet
_exptl_crystal_F_000 912
_exptl_crystal_size_max 0.100
_exptl_crystal_size_mid 0.100
_exptl_crystal_size_min 0.010
_refine_diff_density_max 1.453
_refine_diff_density_min -1.335
_refine_diff_density_rms 0.253
_refine_ls_abs_structure_details 'Flack H D (1983), Acta Cryst. A39, 876-881'
_refine_ls_abs_structure_Flack 0.06(3)
_refine_ls_extinction_coef 0.023(2)
_refine_ls_extinction_expression Fc^*^=kFc[1+0.001xFc^2^\l^3^/sin(2\q)]^-1/4^
_refine_ls_extinction_method SHELXL
_refine_ls_goodness_of_fit_ref 1.274
_refine_ls_hydrogen_treatment constr
_refine_ls_matrix_type full
_refine_ls_number_parameters 255
_refine_ls_number_reflns 3572
_refine_ls_number_restraints 0
_refine_ls_restrained_S_all 1.274
_refine_ls_R_factor_all 0.1014
_refine_ls_R_factor_gt 0.0927
_refine_ls_shift/su_max 0.000
_refine_ls_shift/su_mean 0.000
_refine_ls_structure_factor_coef Fsqd
_refine_ls_weighting_details 'calc w=1/[\s^2^(Fo^2^)+(0.0658P)^2^+15.0510P] where P=(Fo^2^+2Fc^2^)/3'
_refine_ls_weighting_scheme calc
_refine_ls_wR_factor_gt 0.2006
_refine_ls_wR_factor_ref 0.2055
_reflns_number_gt 3290
_reflns_number_total 3572
_reflns_threshold_expression >2sigma(I)
_cod_data_source_file b916425a.txt
_cod_data_source_block piotr9
_cod_depositor_comments
;
The following automatic conversions were performed:

'_symmetry_cell_setting' value 'Orthorhombic' changed to
'orthorhombic' according to
/home/saulius/struct/CIF-dictionaries/cif_core.dic dictionary named
'cif_core.dic' version 2.4.2 from 2011-04-26.

Automatic conversion script
Id: cif_fix_values 1891 2012-01-12 08:04:46Z andrius 
;
_cod_original_sg_symbol_H-M P2(1)2(1)2(1)
_cod_database_code 7024390

loop_
_symmetry_equiv_pos_as_xyz
'x, y, z'
'-x+1/2, -y, z+1/2'
'-x, y+1/2, -z+1/2'
'x+1/2, -y+1/2, -z'

loop_
_atom_site_label
_atom_site_type_symbol
_atom_site_fract_x
_atom_site_fract_y
_atom_site_fract_z
_atom_site_U_iso_or_equiv
_atom_site_adp_type
_atom_site_occupancy
_atom_site_symmetry_multiplicity
_atom_site_calc_flag
_atom_site_refinement_flags
P1 P 0.8356(4) 0.6041(3) 0.39132(8) 0.0213(6) Uani 1 1 d .
C1 C 0.8330(14) 0.6212(14) 0.4454(3) 0.021(2) Uani 1 1 d .
C2 C 0.7904(13) 0.7771(14) 0.4622(3) 0.020(2) Uani 1 1 d .
H2A H 0.7695 0.8683 0.4450 0.024 Uiso 1 1 calc R
C3 C 0.7773(13) 0.8039(13) 0.5035(3) 0.019(2) Uani 1 1 d .
H3A H 0.7444 0.9099 0.5135 0.023 Uiso 1 1 calc R
C4 C 0.8133(14) 0.6729(14) 0.5290(3) 0.023(2) Uani 1 1 d .
C5 C 0.8640(14) 0.5170(14) 0.5128(3) 0.023(2) Uani 1 1 d .
C6 C 0.9084(15) 0.4037(13) 0.5428(3) 0.023(2) Uani 1 1 d .
C7 C 0.9562(13) 0.2487(14) 0.5330(3) 0.027(2) Uani 1 1 d .
H7A H 0.9858 0.1700 0.5529 0.032 Uiso 1 1 calc R
C8 C 0.9623(14) 0.2029(14) 0.4923(3) 0.024(2) Uani 1 1 d .
H8A H 0.9987 0.0939 0.4850 0.029 Uiso 1 1 calc R
Br9 Br 0.91779(15) 0.22802(11) 0.41079(3) 0.0252(3) Uani 1 1 d .
C9 C 0.9152(16) 0.3168(12) 0.4634(3) 0.024(2) Uani 1 1 d .
C10 C 0.8735(13) 0.4846(13) 0.4719(3) 0.019(2) Uani 1 1 d .
O11 O 0.6154(10) 0.5504(10) 0.3886(2) 0.0273(17) Uani 1 1 d .
C11 C 0.5308(15) 0.4961(13) 0.3539(3) 0.025(2) Uani 1 1 d .
C12 C 0.3694(18) 0.4086(17) 0.3579(4) 0.038(3) Uani 1 1 d .
H12A H 0.3184 0.3892 0.3833 0.046 Uiso 1 1 calc R
C13 C 0.282(2) 0.3491(17) 0.3244(3) 0.042(3) Uani 1 1 d .
H13A H 0.1739 0.2840 0.3268 0.051 Uiso 1 1 calc R
C14 C 0.3522(18) 0.3842(15) 0.2877(3) 0.034(3) Uani 1 1 d .
H14A H 0.2914 0.3442 0.2647 0.041 Uiso 1 1 calc R
C15 C 0.5072(17) 0.4754(16) 0.2840(3) 0.031(3) Uani 1 1 d .
H15A H 0.5520 0.5007 0.2583 0.038 Uiso 1 1 calc R
C16 C 0.6014(18) 0.5322(16) 0.3162(3) 0.038(3) Uani 1 1 d .
H16A H 0.7115 0.5945 0.3132 0.045 Uiso 1 1 calc R
O17 O 0.8155(12) 0.8054(9) 0.38086(19) 0.0283(18) Uani 1 1 d .
C17 C 0.8912(18) 0.8689(12) 0.3467(3) 0.028(3) Uani 1 1 d .
C18 C 1.0531(17) 0.8127(15) 0.3302(3) 0.034(3) Uani 1 1 d .
H18A H 1.1175 0.7242 0.3425 0.041 Uiso 1 1 calc R
C19 C 1.1242(17) 0.8827(16) 0.2959(3) 0.036(3) Uani 1 1 d .
H19A H 1.2359 0.8430 0.2848 0.043 Uiso 1 1 calc R
C20 C 1.0268(18) 1.0141(16) 0.2780(3) 0.035(3) Uani 1 1 d .
H20A H 1.0718 1.0639 0.2545 0.042 Uiso 1 1 calc R
C21 C 0.8696(18) 1.0683(16) 0.2945(3) 0.036(3) Uani 1 1 d .
H21A H 0.8062 1.1584 0.2826 0.043 Uiso 1 1 calc R
C22 C 0.797(2) 0.9968(16) 0.3284(3) 0.037(3) Uani 1 1 d .
H22A H 0.6841 1.0354 0.3389 0.045 Uiso 1 1 calc R
C23 C 0.8095(15) 0.6617(13) 0.5734(3) 0.022(2) Uani 1 1 d .
H23A H 0.6820 0.6695 0.5834 0.026 Uiso 1 1 calc R
H23B H 0.8839 0.7514 0.5854 0.026 Uiso 1 1 calc R
C24 C 0.8925(15) 0.4911(12) 0.5826(3) 0.022(2) Uani 1 1 d .
H24A H 1.0150 0.5031 0.5951 0.026 Uiso 1 1 calc R
H24B H 0.8115 0.4279 0.6007 0.026 Uiso 1 1 calc R

loop_
_atom_site_aniso_label
_atom_site_aniso_U_11
_atom_site_aniso_U_22
_atom_site_aniso_U_33
_atom_site_aniso_U_23
_atom_site_aniso_U_13
_atom_site_aniso_U_12
P1 0.0241(15) 0.0224(14) 0.0173(12) -0.0012(10) 0.0002(11) 0.0007(11)
C1 0.008(5) 0.040(6) 0.015(5) -0.008(4) -0.001(4) 0.007(5)
C2 0.014(5) 0.024(5) 0.021(4) 0.008(4) 0.004(4) 0.003(4)
C3 0.008(5) 0.028(6) 0.021(5) -0.007(4) 0.004(4) -0.001(4)
C4 0.005(5) 0.036(6) 0.028(5) 0.003(4) -0.002(4) -0.005(4)
C5 0.010(5) 0.033(6) 0.025(5) 0.001(4) -0.002(4) -0.007(4)
C6 0.011(5) 0.036(6) 0.021(5) -0.001(4) -0.010(4) -0.008(5)
C7 0.023(6) 0.037(6) 0.019(5) 0.013(5) -0.001(4) 0.002(5)
C8 0.021(6) 0.027(5) 0.024(5) -0.001(4) 0.010(4) 0.008(4)
Br9 0.0325(6) 0.0186(5) 0.0244(5) -0.0038(4) 0.0029(5) 0.0015(4)
C9 0.015(5) 0.025(5) 0.033(5) 0.002(4) -0.002(5) -0.002(5)
C10 0.005(5) 0.028(5) 0.024(5) 0.010(4) -0.001(4) -0.006(4)
O11 0.023(4) 0.040(4) 0.018(3) -0.008(3) -0.006(3) -0.009(4)
C11 0.028(7) 0.023(5) 0.023(5) -0.002(4) -0.010(4) 0.010(5)
C12 0.037(8) 0.047(7) 0.030(6) 0.008(5) -0.001(5) -0.016(6)
C13 0.051(9) 0.046(7) 0.029(6) 0.000(5) -0.014(6) -0.017(7)
C14 0.043(8) 0.034(7) 0.026(6) -0.009(5) -0.009(5) 0.001(6)
C15 0.038(7) 0.045(7) 0.012(5) 0.001(5) -0.002(4) -0.007(6)
C16 0.027(7) 0.049(7) 0.038(6) 0.001(5) 0.001(6) -0.006(7)
O17 0.047(5) 0.023(4) 0.015(3) 0.005(3) 0.004(3) 0.005(4)
C17 0.048(8) 0.021(5) 0.015(4) -0.002(4) 0.002(5) 0.000(6)
C18 0.034(7) 0.042(7) 0.026(5) 0.002(5) -0.002(5) -0.010(6)
C19 0.023(7) 0.051(8) 0.034(6) -0.008(5) 0.006(5) -0.010(6)
C20 0.047(8) 0.051(7) 0.006(4) 0.002(5) 0.001(5) -0.031(6)
C21 0.041(8) 0.046(7) 0.021(5) 0.010(5) -0.012(5) -0.011(6)
C22 0.049(8) 0.035(7) 0.028(6) 0.003(5) -0.009(6) 0.001(6)
C23 0.022(6) 0.029(5) 0.013(4) -0.002(4) -0.001(4) -0.003(5)
C24 0.027(6) 0.026(5) 0.013(4) 0.001(4) 0.002(4) 0.000(5)

loop_
_atom_type_symbol
_atom_type_description
_atom_type_scat_dispersion_real
_atom_type_scat_dispersion_imag
_atom_type_scat_source
C C 0.0033 0.0016 'International Tables Vol C Tables 4.2.6.8 and 6.1.1.4'
H H 0.0000 0.0000 'International Tables Vol C Tables 4.2.6.8 and 6.1.1.4'
O O 0.0106 0.0060 'International Tables Vol C Tables 4.2.6.8 and 6.1.1.4'
P P 0.1023 0.0942 'International Tables Vol C Tables 4.2.6.8 and 6.1.1.4'
Br Br -0.2901 2.4595 'International Tables Vol C Tables 4.2.6.8 and 6.1.1.4'

loop_
_geom_angle_atom_site_label_1
_geom_angle_atom_site_label_2
_geom_angle_atom_site_label_3
_geom_angle
O11 P1 O17 99.0(4)
O11 P1 C1 93.7(4)
O17 P1 C1 98.0(5)
C2 C1 C10 118.1(8)
C2 C1 P1 118.0(8)
C10 C1 P1 123.9(8)
C1 C2 C3 123.1(9)
C1 C2 H2A 118.5
C3 C2 H2A 118.5
C4 C3 C2 119.1(10)
C4 C3 H3A 120.5
C2 C3 H3A 120.5
C3 C4 C5 118.7(9)
C3 C4 C23 131.6(10)
C5 C4 C23 109.7(9)
C6 C5 C10 125.4(10)
C6 C5 C4 110.8(9)
C10 C5 C4 123.8(10)
C7 C6 C5 119.1(9)
C7 C6 C24 132.1(9)
C5 C6 C24 108.8(9)
C6 C7 C8 119.3(9)
C6 C7 H7A 120.4
C8 C7 H7A 120.4
C9 C8 C7 120.2(10)
C9 C8 H8A 119.9
C7 C8 H8A 119.9
C8 C9 C10 122.9(9)
C8 C9 Br9 114.0(7)
C10 C9 Br9 123.1(7)
C5 C10 C9 112.7(9)
C5 C10 C1 117.2(10)
C9 C10 C1 130.1(9)
C11 O11 P1 123.5(7)
C12 C11 O11 116.9(10)
C12 C11 C16 120.5(10)
O11 C11 C16 122.5(10)
C11 C12 C13 119.1(11)
C11 C12 H12A 120.5
C13 C12 H12A 120.5
C14 C13 C12 120.1(12)
C14 C13 H13A 120.0
C12 C13 H13A 120.0
C15 C14 C13 120.3(11)
C15 C14 H14A 119.9
C13 C14 H14A 119.9
C14 C15 C16 121.8(11)
C14 C15 H15A 119.1
C16 C15 H15A 119.1
C15 C16 C11 118.1(12)
C15 C16 H16A 120.9
C11 C16 H16A 120.9
C17 O17 P1 120.3(6)
O17 C17 C18 124.0(10)
O17 C17 C22 117.1(11)
C18 C17 C22 118.9(10)
C17 C18 C19 121.5(12)
C17 C18 H18A 119.3
C19 C18 H18A 119.3
C18 C19 C20 118.5(11)
C18 C19 H19A 120.8
C20 C19 H19A 120.8
C21 C20 C19 119.4(10)
C21 C20 H20A 120.3
C19 C20 H20A 120.3
C20 C21 C22 122.1(12)
C20 C21 H21A 119.0
C22 C21 H21A 119.0
C17 C22 C21 119.6(13)
C17 C22 H22A 120.2
C21 C22 H22A 120.2
C4 C23 C24 104.5(8)
C4 C23 H23A 110.9
C24 C23 H23A 110.9
C4 C23 H23B 110.9
C24 C23 H23B 110.9
H23A C23 H23B 108.9
C6 C24 C23 105.3(8)
C6 C24 H24A 110.7
C23 C24 H24A 110.7
C6 C24 H24B 110.7
C23 C24 H24B 110.7
H24A C24 H24B 108.8

loop_
_geom_bond_atom_site_label_1
_geom_bond_atom_site_label_2
_geom_bond_distance
P1 O11 1.661(8)
P1 O17 1.666(8)
P1 C1 1.838(9)
C1 C2 1.414(15)
C1 C10 1.450(14)
C2 C3 1.417(13)
C2 H2A 0.9500
C3 C4 1.390(15)
C3 H3A 0.9500
C4 C5 1.420(15)
C4 C23 1.504(13)
C5 C6 1.403(15)
C5 C10 1.411(14)
C6 C7 1.339(16)
C6 C24 1.524(12)
C7 C8 1.427(13)
C7 H7A 0.9500
C8 C9 1.384(14)
C8 H8A 0.9500
Br9 C9 1.922(10)
C9 C10 1.415(15)
O11 C11 1.398(12)
C11 C12 1.377(16)
C11 C16 1.404(16)
C12 C13 1.385(17)
C12 H12A 0.9500
C13 C14 1.373(17)
C13 H13A 0.9500
C14 C15 1.351(18)
C14 H14A 0.9500
C15 C16 1.367(16)
C15 H15A 0.9500
C16 H16A 0.9500
O17 C17 1.380(12)
C17 C18 1.380(17)
C17 C22 1.383(16)
C18 C19 1.390(16)
C18 H18A 0.9500
C19 C20 1.411(18)
C19 H19A 0.9500
C20 C21 1.345(19)
C20 H20A 0.9500
C21 C22 1.387(17)
C21 H21A 0.9500
C22 H22A 0.9500
C23 C24 1.533(14)
C23 H23A 0.9900
C23 H23B 0.9900
C24 H24A 0.9900
C24 H24B 0.9900

loop_
_geom_torsion_atom_site_label_1
_geom_torsion_atom_site_label_2
_geom_torsion_atom_site_label_3
_geom_torsion_atom_site_label_4
_geom_torsion
O11 P1 C1 C2 -90.8(9)
O17 P1 C1 C2 8.9(9)
O11 P1 C1 C10 89.7(9)
O17 P1 C1 C10 -170.6(9)
C10 C1 C2 C3 -3.0(15)
P1 C1 C2 C3 177.5(8)
C1 C2 C3 C4 2.0(14)
C2 C3 C4 C5 0.7(14)
C2 C3 C4 C23 -179.4(10)
C3 C4 C5 C6 175.5(9)
C23 C4 C5 C6 -4.4(12)
C3 C4 C5 C10 -2.5(15)
C23 C4 C5 C10 177.6(9)
C10 C5 C6 C7 -3.3(16)
C4 C5 C6 C7 178.7(10)
C10 C5 C6 C24 176.1(9)
C4 C5 C6 C24 -1.9(12)
C5 C6 C7 C8 0.5(15)
C24 C6 C7 C8 -178.7(11)
C6 C7 C8 C9 -1.4(15)
C7 C8 C9 C10 5.0(16)
C7 C8 C9 Br9 -176.5(8)
C6 C5 C10 C9 6.3(15)
C4 C5 C10 C9 -176.0(10)
C6 C5 C10 C1 -176.2(10)
C4 C5 C10 C1 1.6(14)
C8 C9 C10 C5 -7.0(15)
Br9 C9 C10 C5 174.6(7)
C8 C9 C10 C1 175.8(10)
Br9 C9 C10 C1 -2.6(16)
C2 C1 C10 C5 1.1(14)
P1 C1 C10 C5 -179.4(8)
C2 C1 C10 C9 178.2(10)
P1 C1 C10 C9 -2.3(16)
O17 P1 O11 C11 90.0(8)
C1 P1 O11 C11 -171.3(8)
P1 O11 C11 C12 160.4(9)
P1 O11 C11 C16 -21.7(14)
O11 C11 C12 C13 -178.7(11)
C16 C11 C12 C13 3.3(19)
C11 C12 C13 C14 -3(2)
C12 C13 C14 C15 1(2)
C13 C14 C15 C16 2(2)
C14 C15 C16 C11 -1.2(19)
C12 C11 C16 C15 -1.3(18)
O11 C11 C16 C15 -179.1(11)
O11 P1 O17 C17 -114.7(9)
C1 P1 O17 C17 150.3(9)
P1 O17 C17 C18 -34.6(14)
P1 O17 C17 C22 145.6(9)
O17 C17 C18 C19 -179.2(10)
C22 C17 C18 C19 0.6(17)
C17 C18 C19 C20 0.0(17)
C18 C19 C20 C21 0.4(17)
C19 C20 C21 C22 -1.3(18)
O17 C17 C22 C21 178.3(10)
C18 C17 C22 C21 -1.5(18)
C20 C21 C22 C17 1.9(19)
C3 C4 C23 C24 -171.2(10)
C5 C4 C23 C24 8.6(11)
C7 C6 C24 C23 -173.6(12)
C5 C6 C24 C23 7.2(12)
C4 C23 C24 C6 -9.3(11)
